data_7036640
loop_
_publ_author_name
'Ng, Ho-Yuen'
'Cheung, Wai-Man'
'Kwan Huang, Enrique'
'Wong, Kang-Long'
'Sung, Herman H.-Y.'
'Williams, Ian D.'
'Leung, Wa-Hung'

_publ_section_title
;
 Ruthenium chalcogenonitrosyl and bridged nitrido complexes containing
 chelating sulfur and oxygen ligands.
;
_journal_issue 42
_journal_name_full 'Dalton transactions (Cambridge, England : 2003)'
_journal_page_first 18459
_journal_page_last 18468
_journal_paper_doi 10.1039/c5dt02513c
_journal_volume 44
_journal_year 2015
_chemical_formula_sum 'C36 H30 As2 Cl3 N Ru S'
_chemical_formula_weight 865.93
_chemical_name_systematic
; 
 ? 
;
_space_group_IT_number 15
_symmetry_cell_setting monoclinic
_symmetry_space_group_name_Hall '-I 2ya'
_symmetry_space_group_name_H-M 'I 1 2/a 1'
_atom_sites_solution_hydrogens geom
_atom_sites_solution_primary direct
_atom_sites_solution_secondary difmap
_audit_creation_method SHELXL-97
_audit_update_record
;
2015-09-02 deposited with the CCDC.
2015-09-04 downloaded from the CCDC.
;
_cell_angle_alpha 90.00
_cell_angle_beta 102.120(7)
_cell_angle_gamma 90.00
_cell_formula_units_Z 4
_cell_length_a 16.0414(9)
_cell_length_b 9.4516(3)
_cell_length_c 22.7388(16)
_cell_measurement_reflns_used 2702
_cell_measurement_temperature 173(2)
_cell_measurement_theta_max 71.31
_cell_measurement_theta_min 2.81
_cell_volume 3370.7(3)
_computing_cell_refinement
;
CrysAlisPro, Oxford Diffraction Ltd.,
Version 1.171.33.55 (release 05-01-2010 CrysAlis171 .NET)
(compiled Jan  5 2010,16:28:46)
;
_computing_data_collection
;
CrysAlisPro, Oxford Diffraction Ltd.,
Version 1.171.33.55 (release 05-01-2010 CrysAlis171 .NET)
(compiled Jan  5 2010,16:28:46)
;
_computing_data_reduction
;
CrysAlisPro, Oxford Diffraction Ltd.,
Version 1.171.33.55 (release 05-01-2010 CrysAlis171 .NET)
(compiled Jan  5 2010,16:28:46)
;
_computing_molecular_graphics
;O. V. Dolomanov, L. J. Bourhis, R. J. Gildea, J. A. K. Howard and H. Puschmann,
OLEX2: a complete structure solution, refinement and analysis program.
J. Appl. Cryst. (2009). 42, 339-341.
;
_computing_publication_material
;
O. V. Dolomanov, L. J. Bourhis, R. J. Gildea, J. A. K. Howard and H. Puschmann,
OLEX2: a complete structure solution, refinement and analysis program.
J. Appl. Cryst. (2009). 42, 339-341.
;
_computing_structure_refinement 'SHELXL-97 (Sheldrick, 1997)'
_computing_structure_solution 'SHELXS-97 (Sheldrick, 1990)'
_diffrn_ambient_temperature 173(2)
_diffrn_measured_fraction_theta_full 0.959
_diffrn_measured_fraction_theta_max 0.957
_diffrn_measurement_device_type 'Xcalibur, Sapphire3, Gemini ultra'
_diffrn_radiation_monochromator mirror
_diffrn_radiation_source 'Enhance Ultra (Cu) X-ray Source'
_diffrn_radiation_type CuK\a
_diffrn_radiation_wavelength 1.54178
_diffrn_reflns_av_R_equivalents 0.0391
_diffrn_reflns_av_sigmaI/netI 0.0307
_diffrn_reflns_limit_h_max 14
_diffrn_reflns_limit_h_min -19
_diffrn_reflns_limit_k_max 11
_diffrn_reflns_limit_k_min -10
_diffrn_reflns_limit_l_max 25
_diffrn_reflns_limit_l_min -27
_diffrn_reflns_number 5222
_diffrn_reflns_theta_full 66.50
_diffrn_reflns_theta_max 67.50
_diffrn_reflns_theta_min 6.19
_exptl_absorpt_coefficient_mu 8.924
_exptl_absorpt_correction_T_max 1.00
_exptl_absorpt_correction_T_min 0.65
_exptl_absorpt_correction_type multi-scan
_exptl_absorpt_process_details
;
CrysAlisPro, Oxford Diffraction Ltd.,
Version 1.171.33.55 (release 05-01-2010 CrysAlis171 .NET)
(compiled Jan  5 2010,16:28:46)
Empirical absorption correction using spherical harmonics,
 implemented in SCALE3 ABSPACK scaling algorithm.
;
_exptl_crystal_colour orange
_exptl_crystal_density_diffrn 1.706
_exptl_crystal_density_method 'not measured'
_exptl_crystal_description plate
_exptl_crystal_F_000 1720
_exptl_crystal_size_max 0.35
_exptl_crystal_size_mid 0.20
_exptl_crystal_size_min 0.04
_refine_diff_density_max 0.986
_refine_diff_density_min -0.904
_refine_diff_density_rms 0.114
_refine_ls_extinction_method none
_refine_ls_goodness_of_fit_ref 1.011
_refine_ls_hydrogen_treatment constr
_refine_ls_matrix_type full
_refine_ls_number_parameters 201
_refine_ls_number_reflns 2907
_refine_ls_number_restraints 0
_refine_ls_restrained_S_all 1.011
_refine_ls_R_factor_all 0.0356
_refine_ls_R_factor_gt 0.0321
_refine_ls_shift/su_max 0.001
_refine_ls_shift/su_mean 0.000
_refine_ls_structure_factor_coef Fsqd
_refine_ls_weighting_details 'calc w=1/[\s^2^(Fo^2^)+(0.0680P)^2^+0.0000P] where P=(Fo^2^+2Fc^2^)/3'
_refine_ls_weighting_scheme calc
_refine_ls_wR_factor_gt 0.0907
_refine_ls_wR_factor_ref 0.0925
_reflns_number_gt 2590
_reflns_number_total 2907
_reflns_threshold_expression >2sigma(I)
_cod_data_source_file c5dt02513c1.cif
_cod_data_source_block erq6
_cod_depositor_comments
;
The following automatic conversions were performed:

'_symmetry_cell_setting' value 'Monoclinic' changed to 'monoclinic'
according to
/usr/data/users/saulius/crontab/automatic-downloads/rss-feeds/RSC/lib/dictionaries/cif_core.dic
dictionary named 'cif_core.dic' version 2.4.2 from 2011-04-26.

Automatic conversion script
Id: cif_fix_values 3271 2015-04-21 07:52:19Z andrius 

 Adding full bibliography for 7036640--7036645.cif.
;
_cod_original_sg_symbol_H-M I2/a
_cod_database_code 7036640

loop_
_symmetry_equiv_pos_as_xyz
'x, y, z'
'-x+1/2, y, -z'
'x+1/2, y+1/2, z+1/2'
'-x+1, y+1/2, -z+1/2'
'-x, -y, -z'
'x-1/2, -y, z'
'-x+1/2, -y+1/2, -z+1/2'
'x, -y+1/2, z+1/2'

loop_
_atom_site_label
_atom_site_type_symbol
_atom_site_fract_x
_atom_site_fract_y
_atom_site_fract_z
_atom_site_U_iso_or_equiv
_atom_site_adp_type
_atom_site_occupancy
_atom_site_symmetry_multiplicity
_atom_site_calc_flag
_atom_site_refinement_flags
Ru1 Ru 0.2500 0.66058(3) 0.0000 0.01505(13) Uani 1 2 d S
As2 As 0.365081(19) 0.66660(3) 0.094306(13) 0.01565(13) Uani 1 1 d .
Cl1 Cl 0.2500 0.91384(10) 0.0000 0.0220(2) Uani 1 2 d S
Cl2 Cl 0.13810(5) 0.65966(8) 0.05468(3) 0.02458(19) Uani 1 1 d .
S1 S 0.2500 0.31617(12) 0.0000 0.0362(3) Uani 1 2 d S
N1 N 0.2500 0.4751(4) 0.0000 0.0208(7) Uani 1 2 d S
C1 C 0.38806(18) 0.4734(3) 0.12258(13) 0.0199(6) Uani 1 1 d .
C2 C 0.3598(2) 0.4234(4) 0.17203(15) 0.0289(7) Uani 1 1 d .
H2A H 0.3348 0.4862 0.1960 0.035 Uiso 1 1 calc R
C3 C 0.3683(2) 0.2803(4) 0.18649(18) 0.0381(9) Uani 1 1 d .
H3A H 0.3487 0.2455 0.2204 0.046 Uiso 1 1 calc R
C4 C 0.4049(2) 0.1886(4) 0.1520(2) 0.0409(9) Uani 1 1 d .
H4A H 0.4100 0.0909 0.1619 0.049 Uiso 1 1 calc R
C5 C 0.4343(2) 0.2391(4) 0.10281(18) 0.0357(8) Uani 1 1 d .
H5A H 0.4604 0.1765 0.0794 0.043 Uiso 1 1 calc R
C6 C 0.4253(2) 0.3816(4) 0.08780(14) 0.0262(6) Uani 1 1 d .
H6A H 0.4447 0.4164 0.0538 0.031 Uiso 1 1 calc R
C11 C 0.47763(17) 0.7386(3) 0.09010(13) 0.0209(6) Uani 1 1 d .
C12 C 0.5503(2) 0.6610(4) 0.11250(19) 0.0368(9) Uani 1 1 d .
H12A H 0.5460 0.5680 0.1275 0.044 Uiso 1 1 calc R
C13 C 0.6301(2) 0.7202(4) 0.1130(2) 0.0402(9) Uani 1 1 d .
H13A H 0.6803 0.6668 0.1276 0.048 Uiso 1 1 calc R
C14 C 0.6363(2) 0.8557(4) 0.09234(16) 0.0300(7) Uani 1 1 d .
H14A H 0.6908 0.8962 0.0934 0.036 Uiso 1 1 calc R
C15 C 0.5640(2) 0.9327(4) 0.07024(18) 0.0349(8) Uani 1 1 d .
H15A H 0.5684 1.0260 0.0557 0.042 Uiso 1 1 calc R
C16 C 0.4841(2) 0.8740(4) 0.06916(17) 0.0311(7) Uani 1 1 d .
H16A H 0.4340 0.9274 0.0540 0.037 Uiso 1 1 calc R
C21 C 0.34581(18) 0.7700(3) 0.16398(13) 0.0199(6) Uani 1 1 d .
C22 C 0.4082(2) 0.7670(4) 0.21625(15) 0.0320(7) Uani 1 1 d .
H22A H 0.4587 0.7133 0.2179 0.038 Uiso 1 1 calc R
C23 C 0.3966(2) 0.8426(4) 0.26621(17) 0.0369(9) Uani 1 1 d .
H23A H 0.4391 0.8400 0.3023 0.044 Uiso 1 1 calc R
C24 C 0.3236(2) 0.9216(4) 0.26371(15) 0.0313(7) Uani 1 1 d .
H24A H 0.3158 0.9727 0.2981 0.038 Uiso 1 1 calc R
C25 C 0.2624(2) 0.9263(4) 0.21170(15) 0.0270(7) Uani 1 1 d .
H25A H 0.2125 0.9814 0.2102 0.032 Uiso 1 1 calc R
C26 C 0.2727(2) 0.8512(3) 0.16104(15) 0.0226(6) Uani 1 1 d .
H26A H 0.2303 0.8553 0.1249 0.027 Uiso 1 1 calc R

loop_
_atom_site_aniso_label
_atom_site_aniso_U_11
_atom_site_aniso_U_22
_atom_site_aniso_U_33
_atom_site_aniso_U_23
_atom_site_aniso_U_13
_atom_site_aniso_U_12
Ru1 0.01213(19) 0.0175(2) 0.01572(19) 0.000 0.00333(13) 0.000
As2 0.01255(19) 0.0179(2) 0.0165(2) -0.00094(10) 0.00295(13) 0.00114(11)
Cl1 0.0214(5) 0.0182(5) 0.0274(5) 0.000 0.0073(4) 0.000
Cl2 0.0190(3) 0.0324(4) 0.0250(4) 0.0007(3) 0.0106(3) -0.0029(3)
S1 0.0403(7) 0.0198(5) 0.0426(7) 0.000 -0.0043(6) 0.000
N1 0.0181(16) 0.0262(19) 0.0167(16) 0.000 0.0009(13) 0.000
C1 0.0129(12) 0.0200(14) 0.0244(14) 0.0007(11) -0.0017(11) 0.0000(12)
C2 0.0215(14) 0.0331(18) 0.0339(17) 0.0041(14) 0.0098(13) -0.0010(14)
C3 0.0263(16) 0.036(2) 0.052(2) 0.0223(17) 0.0079(16) -0.0037(16)
C4 0.0317(19) 0.0200(16) 0.066(3) 0.0060(17) -0.0021(18) -0.0022(16)
C5 0.0294(17) 0.0259(16) 0.049(2) -0.0059(15) 0.0018(15) 0.0065(16)
C6 0.0234(15) 0.0277(16) 0.0270(15) -0.0028(13) 0.0041(12) 0.0028(15)
C11 0.0147(13) 0.0251(15) 0.0230(14) -0.0014(12) 0.0039(11) 0.0005(13)
C12 0.0194(16) 0.037(2) 0.054(2) 0.0195(16) 0.0071(16) 0.0001(15)
C13 0.0138(15) 0.039(2) 0.067(3) 0.0178(18) 0.0058(15) 0.0045(15)
C14 0.0194(16) 0.0314(17) 0.0407(19) -0.0004(14) 0.0096(14) -0.0086(14)
C15 0.0284(17) 0.0210(15) 0.056(2) 0.0016(15) 0.0113(16) -0.0027(15)
C16 0.0216(15) 0.0230(15) 0.048(2) 0.0019(15) 0.0058(14) 0.0020(14)
C21 0.0186(13) 0.0220(14) 0.0199(13) -0.0041(11) 0.0057(11) -0.0018(13)
C22 0.0248(15) 0.0409(19) 0.0282(16) -0.0118(14) 0.0008(13) 0.0082(16)
C23 0.0287(18) 0.051(2) 0.0263(18) -0.0169(15) -0.0044(14) 0.0070(16)
C24 0.0315(16) 0.0363(18) 0.0269(16) -0.0140(14) 0.0081(13) 0.0002(16)
C25 0.0236(15) 0.0289(16) 0.0303(16) -0.0047(13) 0.0097(12) 0.0073(14)
C26 0.0217(15) 0.0250(15) 0.0213(15) -0.0023(11) 0.0050(12) 0.0022(13)

loop_
_atom_type_symbol
_atom_type_description
_atom_type_scat_dispersion_real
_atom_type_scat_dispersion_imag
_atom_type_scat_source
C C 0.0181 0.0091 'International Tables Vol C Tables 4.2.6.8 and 6.1.1.4'
H H 0.0000 0.0000 'International Tables Vol C Tables 4.2.6.8 and 6.1.1.4'
N N 0.0311 0.0180 'International Tables Vol C Tables 4.2.6.8 and 6.1.1.4'
S S 0.3331 0.5567 'International Tables Vol C Tables 4.2.6.8 and 6.1.1.4'
Cl Cl 0.3639 0.7018 'International Tables Vol C Tables 4.2.6.8 and 6.1.1.4'
As As -0.9300 1.0051 'International Tables Vol C Tables 4.2.6.8 and 6.1.1.4'
Ru Ru 0.0552 3.2960 'International Tables Vol C Tables 4.2.6.8 and 6.1.1.4'

loop_
_geom_angle_atom_site_label_1
_geom_angle_atom_site_label_2
_geom_angle_atom_site_label_3
_geom_angle
_geom_angle_site_symmetry_1
_geom_angle_site_symmetry_3
N1 Ru1 Cl2 89.790(19) . 2
N1 Ru1 Cl2 89.790(19) . .
Cl2 Ru1 Cl2 179.58(4) 2 .
N1 Ru1 Cl1 180.0 . .
Cl2 Ru1 Cl1 90.210(19) 2 .
Cl2 Ru1 Cl1 90.210(19) . .
N1 Ru1 As2 91.295(8) . .
Cl2 Ru1 As2 86.95(2) 2 .
Cl2 Ru1 As2 93.06(2) . .
Cl1 Ru1 As2 88.705(8) . .
N1 Ru1 As2 91.295(8) . 2
Cl2 Ru1 As2 93.06(2) 2 2
Cl2 Ru1 As2 86.95(2) . 2
Cl1 Ru1 As2 88.705(8) . 2
As2 Ru1 As2 177.410(17) . 2
C21 As2 C1 104.73(13) . .
C21 As2 C11 99.91(12) . .
C1 As2 C11 103.34(13) . .
C21 As2 Ru1 119.50(9) . .
C1 As2 Ru1 108.32(8) . .
C11 As2 Ru1 119.11(9) . .
S1 N1 Ru1 180.0 . .
C2 C1 C6 120.2(3) . .
C2 C1 As2 121.2(2) . .
C6 C1 As2 118.1(2) . .
C1 C2 C3 119.5(3) . .
C4 C3 C2 120.5(3) . .
C3 C4 C5 120.0(3) . .
C4 C5 C6 119.8(3) . .
C5 C6 C1 120.0(3) . .
C16 C11 C12 120.1(3) . .
C16 C11 As2 118.6(2) . .
C12 C11 As2 121.0(2) . .
C11 C12 C13 119.5(3) . .
C14 C13 C12 120.2(3) . .
C15 C14 C13 120.2(3) . .
C14 C15 C16 120.0(3) . .
C11 C16 C15 120.0(3) . .
C22 C21 C26 120.2(3) . .
C22 C21 As2 118.7(2) . .
C26 C21 As2 121.0(2) . .
C21 C22 C23 119.7(3) . .
C24 C23 C22 120.2(3) . .
C25 C24 C23 120.1(3) . .
C24 C25 C26 120.6(3) . .
C21 C26 C25 119.1(3) . .

loop_
_geom_bond_atom_site_label_1
_geom_bond_atom_site_label_2
_geom_bond_distance
_geom_bond_site_symmetry_2
Ru1 N1 1.753(4) .
Ru1 Cl2 2.3887(7) 2
Ru1 Cl2 2.3887(7) .
Ru1 Cl1 2.3937(10) .
Ru1 As2 2.5194(4) .
Ru1 As2 2.5194(4) 2
As2 C21 1.941(3) .
As2 C1 1.945(3) .
As2 C11 1.951(3) .
S1 N1 1.502(4) .
C1 C2 1.381(4) .
C1 C6 1.391(4) .
C2 C3 1.392(5) .
C3 C4 1.381(6) .
C4 C5 1.386(6) .
C5 C6 1.390(5) .
C11 C16 1.377(5) .
C11 C12 1.381(5) .
C12 C13 1.395(5) .
C13 C14 1.375(5) .
C14 C15 1.373(5) .
C15 C16 1.391(5) .
C21 C22 1.384(4) .
C21 C26 1.392(4) .
C22 C23 1.387(5) .
C23 C24 1.380(5) .
C24 C25 1.370(5) .
C25 C26 1.392(4) .
